data_7243653
loop_
_publ_author_name
'Hu, Ji-Hong'
'Liu, Yuan-Chin'
'Chen, Jhy-Der'

_publ_section_title
;
 Cobalt(ii) coordination polymers constructed from
 bis(N-pyrid-3-ylmethyl)adipoamide and polycarboxylic acids: reversible
 structural transformation upon proton delivery and removal
;
_journal_issue 42
_journal_name_full CrystEngComm
_journal_page_first 7471
_journal_page_last 7478
_journal_paper_doi 10.1039/D1CE01216A
_journal_volume 23
_journal_year 2021
_chemical_formula_sum 'C18 H19 Co N2 O9'
_chemical_formula_weight 466.28
_space_group_crystal_system triclinic
_space_group_IT_number 2
_space_group_name_Hall '-P 1'
_space_group_name_H-M_alt 'P -1'
_atom_sites_solution_hydrogens mixed
_audit_creation_method SHELXL-2017/1
_audit_update_record
;
2021-09-07 deposited with the CCDC.	2021-10-01 downloaded from the CCDC.
;
_cell_angle_alpha 95.012(8)
_cell_angle_beta 109.791(8)
_cell_angle_gamma 107.971(8)
_cell_formula_units_Z 2
_cell_length_a 9.8424(18)
_cell_length_b 9.9803(19)
_cell_length_c 10.836(2)
_cell_measurement_reflns_used 9947
_cell_measurement_temperature 296(2)
_cell_measurement_theta_max 28.51
_cell_measurement_theta_min 2.58
_cell_volume 930.5(3)
_computing_cell_refinement 'Bruker SAINT'
_computing_data_collection 'Bruker APEX2'
_computing_data_reduction 'Bruker SAINT'
_computing_molecular_graphics 'Bruker SHELXTL'
_computing_publication_material 'Bruker SHELXTL'
_computing_structure_refinement 'SHELXL-2017/1 (Sheldrick, 2017)'
_computing_structure_solution 'SHELXS-97 (Sheldrick 2008)'
_diffrn_ambient_temperature 296(2)
_diffrn_measured_fraction_theta_full 0.999
_diffrn_measured_fraction_theta_max 0.988
_diffrn_measurement_device_type 'Bruker APEX-II CCD'
_diffrn_measurement_method '\f and \w scans'
_diffrn_radiation_type MoK\a
_diffrn_radiation_wavelength 0.71073
_diffrn_reflns_av_R_equivalents 0.0234
_diffrn_reflns_av_unetI/netI 0.0280
_diffrn_reflns_Laue_measured_fraction_full 0.999
_diffrn_reflns_Laue_measured_fraction_max 0.988
_diffrn_reflns_limit_h_max 10
_diffrn_reflns_limit_h_min -13
_diffrn_reflns_limit_k_max 13
_diffrn_reflns_limit_k_min -13
_diffrn_reflns_limit_l_max 14
_diffrn_reflns_limit_l_min -13
_diffrn_reflns_number 14958
_diffrn_reflns_point_group_measured_fraction_full 0.999
_diffrn_reflns_point_group_measured_fraction_max 0.988
_diffrn_reflns_theta_full 25.242
_diffrn_reflns_theta_max 28.563
_diffrn_reflns_theta_min 2.045
_exptl_absorpt_coefficient_mu 0.980
_exptl_absorpt_correction_T_max 0.7457
_exptl_absorpt_correction_T_min 0.6830
_exptl_absorpt_correction_type multi-scan
_exptl_absorpt_process_details 'SADABS V2008/1 (Bruker AXS, 2008)'
_exptl_crystal_colour pink
_exptl_crystal_density_diffrn 1.664
_exptl_crystal_description Plate
_exptl_crystal_F_000 480
_exptl_crystal_size_max 0.200
_exptl_crystal_size_mid 0.200
_exptl_crystal_size_min 0.050
_refine_diff_density_max 0.527
_refine_diff_density_min -0.253
_refine_diff_density_rms 0.060
_refine_ls_extinction_method none
_refine_ls_goodness_of_fit_ref 1.052
_refine_ls_hydrogen_treatment mixed
_refine_ls_matrix_type full
_refine_ls_number_parameters 283
_refine_ls_number_reflns 4687
_refine_ls_number_restraints 1
_refine_ls_restrained_S_all 1.052
_refine_ls_R_factor_all 0.0397
_refine_ls_R_factor_gt 0.0317
_refine_ls_shift/su_max 0.002
_refine_ls_shift/su_mean 0.000
_refine_ls_structure_factor_coef Fsqd
_refine_ls_weighting_details 'w=1/[\s^2^(Fo^2^)+(0.0410P)^2^+0.3632P] where P=(Fo^2^+2Fc^2^)/3'
_refine_ls_weighting_scheme calc
_refine_ls_wR_factor_gt 0.0776
_refine_ls_wR_factor_ref 0.0812
_reflns_Friedel_coverage 0.000
_reflns_number_gt 4077
_reflns_number_total 4687
_reflns_threshold_expression 'I > 2\s(I)'
_cod_data_source_file d1ce01216a2.cif
_cod_data_source_block 1
_cod_depositor_comments
;
The following automatic conversions were performed:

data item '_exptl_absorpt_correction_type' value 'multi_scan' was
changed to 'multi-scan' in accordance with the
/home/data/users/saulius/crontab/automatic-downloads/rss-feeds/RSC/lib/dictionaries/cif_core.dic
dictionary named 'cif_core.dic' version 2.4.2 last updated on
2011-04-26.

Automatic conversion script
Id: cif_fix_values 7556 2019-12-06 15:28:31Z antanas 

 Adding full bibliography for 7243653--7243656.cif.
;
_cod_database_code 7243653
_shelx_shelxl_version_number 2017/1
_shelx_space_group_comment
; 
The symmetry employed for this shelxl refinement is uniquely defined 
by the following loop, which should always be used as a source of 
symmetry information in preference to the above space-group names. 
They are only intended as comments. 
;
_shelx_estimated_absorpt_t_min 0.828
_shelx_estimated_absorpt_t_max 0.953

loop_
_space_group_symop_operation_xyz
'x, y, z'
'-x, -y, -z'

loop_
_atom_site_label
_atom_site_type_symbol
_atom_site_fract_x
_atom_site_fract_y
_atom_site_fract_z
_atom_site_U_iso_or_equiv
_atom_site_adp_type
_atom_site_occupancy
_atom_site_site_symmetry_order
_atom_site_calc_flag
_atom_site_refinement_flags_posn
_atom_site_refinement_flags_adp
_atom_site_refinement_flags_occupancy
_atom_site_disorder_assembly
_atom_site_disorder_group
Co Co 0.64598(2) 1.88743(2) 1.53689(2) 0.01819(7) Uani 1 1 d . . . . .
O1 O 0.82774(17) 1.77437(15) 0.91546(14) 0.0384(3) Uani 1 1 d . . . . .
O2 O 0.63087(15) 1.66538(13) 1.53525(15) 0.0312(3) Uani 1 1 d . . . . .
O3 O 0.85615(15) 1.83519(12) 1.58901(14) 0.0301(3) Uani 1 1 d . . . . .
O4 O 1.33514(15) 1.70772(14) 1.74758(15) 0.0370(3) Uani 1 1 d . . . . .
O5 O 1.30159(17) 1.47737(16) 1.75557(18) 0.0445(4) Uani 1 1 d . . . . .
O6 O 0.78715(14) 1.10057(12) 1.59517(13) 0.0253(3) Uani 1 1 d . . . . .
O7 O 0.58226(14) 1.15864(13) 1.50502(13) 0.0272(3) Uani 1 1 d . . . . .
O8 O 0.6489(2) 1.90177(17) 1.74152(15) 0.0333(3) Uani 1 1 d . . . . .
O9 O 1.57492(17) 1.53167(17) 1.75814(16) 0.0443(4) Uani 1 1 d . . . . .
H9C H 1.560873 1.544261 1.678835 0.053 Uiso 1 1 d DR U . . .
H9D H 1.655073 1.600551 1.812632 0.053 Uiso 1 1 d R U . . .
N1 N 0.62362(17) 1.87077(16) 1.33268(15) 0.0251(3) Uani 1 1 d . . . . .
N2 N 0.96299(18) 1.88530(17) 1.13402(16) 0.0289(3) Uani 1 1 d . . . . .
H2A H 1.036873 1.891266 1.207535 0.035 Uiso 1 1 calc R U . . .
C1 C 0.4871(2) 1.7975(3) 1.2334(2) 0.0480(6) Uani 1 1 d . . . . .
H1A H 0.401903 1.756098 1.254998 0.058 Uiso 1 1 calc R U . . .
C2 C 0.4671(3) 1.7804(4) 1.1005(2) 0.0743(11) Uani 1 1 d . . . . .
H2B H 0.369705 1.729406 1.033900 0.089 Uiso 1 1 calc R U . . .
C3 C 0.5922(3) 1.8394(3) 1.0664(2) 0.0565(7) Uani 1 1 d . . . . .
H3A H 0.580098 1.829117 0.976737 0.068 Uiso 1 1 calc R U . . .
C4 C 0.7362(2) 1.91432(19) 1.16730(18) 0.0266(4) Uani 1 1 d . . . . .
C5 C 0.7454(2) 1.92656(18) 1.29852(18) 0.0246(4) Uani 1 1 d . . . . .
H5A H 0.841591 1.976391 1.367115 0.030 Uiso 1 1 calc R U . . .
C6 C 0.8759(2) 1.97940(19) 1.13374(19) 0.0271(4) Uani 1 1 d . . . . .
H6A H 0.842307 2.002151 1.045736 0.032 Uiso 1 1 calc R U . . .
H6B H 0.943599 2.068990 1.198384 0.032 Uiso 1 1 calc R U . . .
C7 C 0.9333(2) 1.79041(19) 1.02551(19) 0.0272(4) Uani 1 1 d . . . . .
C8 C 1.0368(2) 1.7045(2) 1.0390(2) 0.0301(4) Uani 1 1 d . . . . .
H8B H 1.104504 1.723254 1.132602 0.036 Uiso 1 1 calc R U . . .
H8A H 1.101166 1.736220 0.988569 0.036 Uiso 1 1 calc R U . . .
C9 C 0.9472(2) 1.54306(19) 0.98892(19) 0.0295(4) Uani 1 1 d . . . . .
H9A H 0.877951 1.512163 1.035284 0.035 Uiso 1 1 calc R U . . .
H9B H 0.884450 1.523397 0.893801 0.035 Uiso 1 1 calc R U . . .
C10 C 0.85104(19) 1.59636(16) 1.60048(16) 0.0188(3) Uani 1 1 d . . . . .
C11 C 1.01114(19) 1.63813(17) 1.65389(16) 0.0205(3) Uani 1 1 d . . . . .
H11A H 1.072692 1.735020 1.672302 0.025 Uiso 1 1 calc R U . . .
C12 C 1.07954(18) 1.53570(17) 1.67988(16) 0.0188(3) Uani 1 1 d . . . . .
C13 C 0.98717(18) 1.39014(16) 1.65115(16) 0.0188(3) Uani 1 1 d . . . . .
H13A H 1.033073 1.321451 1.668180 0.023 Uiso 1 1 calc R U . . .
C14 C 0.82659(18) 1.34749(16) 1.59709(15) 0.0167(3) Uani 1 1 d . . . . .
C15 C 0.75927(18) 1.45100(16) 1.57239(16) 0.0182(3) Uani 1 1 d . . . . .
H15A H 0.652003 1.423049 1.536793 0.022 Uiso 1 1 calc R U . . .
C16 C 0.77570(19) 1.70530(17) 1.57260(17) 0.0213(3) Uani 1 1 d . . . . .
C17 C 1.25188(19) 1.58358(18) 1.73171(17) 0.0242(3) Uani 1 1 d . . . . .
C18 C 0.72434(18) 1.19118(16) 1.56343(15) 0.0170(3) Uani 1 1 d . . . . .
H5C H 1.388(2) 1.507(3) 1.765(2) 0.079(11) Uiso 1 1 d D . . . .
H8C H 0.568(4) 1.860(3) 1.736(3) 0.067(11) Uiso 1 1 d . . . . .
H8D H 0.701(4) 1.870(3) 1.791(3) 0.064(9) Uiso 1 1 d . . . . .

loop_
_atom_site_aniso_label
_atom_site_aniso_U_11
_atom_site_aniso_U_22
_atom_site_aniso_U_33
_atom_site_aniso_U_23
_atom_site_aniso_U_13
_atom_site_aniso_U_12
Co 0.01463(11) 0.01419(11) 0.02368(12) 0.00374(8) 0.00493(8) 0.00529(8)
O1 0.0391(8) 0.0363(7) 0.0300(7) 0.0020(6) -0.0026(6) 0.0194(6)
O2 0.0190(6) 0.0224(6) 0.0550(9) 0.0134(6) 0.0133(6) 0.0107(5)
O3 0.0236(6) 0.0153(5) 0.0453(8) 0.0067(5) 0.0059(6) 0.0071(5)
O4 0.0197(7) 0.0283(7) 0.0498(9) 0.0024(6) 0.0059(6) 0.0011(5)
O5 0.0183(7) 0.0374(8) 0.0745(12) 0.0188(8) 0.0103(7) 0.0122(6)
O6 0.0220(6) 0.0135(5) 0.0344(7) 0.0046(5) 0.0040(5) 0.0062(4)
O7 0.0144(6) 0.0223(6) 0.0397(7) 0.0054(5) 0.0078(5) 0.0030(5)
O8 0.0321(8) 0.0409(8) 0.0291(7) 0.0116(6) 0.0099(6) 0.0173(7)
O9 0.0263(8) 0.0555(9) 0.0457(9) 0.0042(7) 0.0098(6) 0.0141(7)
N1 0.0211(7) 0.0267(7) 0.0254(7) 0.0028(6) 0.0080(6) 0.0076(6)
N2 0.0234(8) 0.0329(8) 0.0262(8) 0.0046(6) 0.0063(6) 0.0087(6)
C1 0.0221(10) 0.0727(16) 0.0341(11) -0.0051(11) 0.0117(8) 0.0006(10)
C2 0.0228(11) 0.135(3) 0.0297(12) -0.0155(15) 0.0069(9) -0.0050(14)
C3 0.0294(11) 0.099(2) 0.0237(10) -0.0029(12) 0.0087(9) 0.0065(12)
C4 0.0233(9) 0.0283(8) 0.0271(9) 0.0023(7) 0.0099(7) 0.0085(7)
C5 0.0202(8) 0.0234(8) 0.0262(9) 0.0026(7) 0.0070(7) 0.0053(6)
C6 0.0264(9) 0.0246(8) 0.0292(9) 0.0025(7) 0.0123(7) 0.0068(7)
C7 0.0242(9) 0.0252(8) 0.0303(9) 0.0078(7) 0.0090(7) 0.0075(7)
C8 0.0266(9) 0.0294(9) 0.0342(10) 0.0088(8) 0.0090(7) 0.0125(7)
C9 0.0272(9) 0.0290(9) 0.0307(10) 0.0074(7) 0.0067(7) 0.0130(7)
C10 0.0187(8) 0.0160(7) 0.0238(8) 0.0054(6) 0.0086(6) 0.0084(6)
C11 0.0192(8) 0.0157(7) 0.0239(8) 0.0030(6) 0.0075(6) 0.0039(6)
C12 0.0148(7) 0.0194(7) 0.0200(8) 0.0036(6) 0.0050(6) 0.0052(6)
C13 0.0169(7) 0.0177(7) 0.0226(8) 0.0063(6) 0.0066(6) 0.0079(6)
C14 0.0163(7) 0.0150(7) 0.0188(7) 0.0042(6) 0.0071(6) 0.0052(6)
C15 0.0141(7) 0.0174(7) 0.0230(8) 0.0049(6) 0.0064(6) 0.0064(6)
C16 0.0215(8) 0.0179(7) 0.0258(8) 0.0053(6) 0.0086(6) 0.0088(6)
C17 0.0168(8) 0.0253(8) 0.0258(9) 0.0033(7) 0.0051(6) 0.0055(6)
C18 0.0182(7) 0.0156(7) 0.0172(7) 0.0036(6) 0.0079(6) 0.0050(6)

loop_
_atom_type_symbol
_atom_type_description
_atom_type_scat_dispersion_real
_atom_type_scat_dispersion_imag
_atom_type_scat_source
C C 0.0033 0.0016 'International Tables Vol C Tables 4.2.6.8 and 6.1.1.4'
H H 0.0000 0.0000 'International Tables Vol C Tables 4.2.6.8 and 6.1.1.4'
N N 0.0061 0.0033 'International Tables Vol C Tables 4.2.6.8 and 6.1.1.4'
O O 0.0106 0.0060 'International Tables Vol C Tables 4.2.6.8 and 6.1.1.4'
Co Co 0.3494 0.9721 'International Tables Vol C Tables 4.2.6.8 and 6.1.1.4'

loop_
_geom_angle_atom_site_label_1
_geom_angle_atom_site_label_2
_geom_angle_atom_site_label_3
_geom_angle
_geom_angle_site_symmetry_1
_geom_angle_site_symmetry_3
_geom_angle_publ_flag
O7 Co O6 117.42(5) 2_688 1_565 ?
O7 Co N1 95.09(6) 2_688 . ?
O6 Co N1 94.36(6) 1_565 . ?
O7 Co O2 94.19(5) 2_688 . ?
O6 Co O2 146.60(5) 1_565 . ?
N1 Co O2 93.20(6) . . ?
O7 Co O3 153.90(5) 2_688 . ?
O6 Co O3 87.40(5) 1_565 . ?
N1 Co O3 90.59(6) . . ?
O2 Co O3 60.02(5) . . ?
O7 Co O8 80.29(6) 2_688 . ?
O6 Co O8 87.52(6) 1_565 . ?
N1 Co O8 175.37(6) . . ?
O2 Co O8 87.52(6) . . ?
O3 Co O8 93.73(6) . . ?
O7 Co C16 124.14(5) 2_688 . ?
O6 Co C16 116.96(6) 1_565 . ?
N1 Co C16 92.71(6) . . ?
O2 Co C16 30.09(5) . . ?
O3 Co C16 29.93(5) . . ?
O8 Co C16 90.21(6) . . ?
C16 O2 Co 89.97(10) . . ?
C16 O3 Co 89.36(10) . . ?
C17 O5 H5C 106(2) . . ?
C18 O6 Co 117.15(10) . 1_545 ?
C18 O7 Co 164.00(13) . 2_688 ?
Co O8 H8C 108(2) . . ?
Co O8 H8D 118(2) . . ?
H8C O8 H8D 104(3) . . ?
H9C O9 H9D 108.5 . . ?
C1 N1 C5 117.28(17) . . ?
C1 N1 Co 120.31(14) . . ?
C5 N1 Co 122.33(12) . . ?
C7 N2 C6 122.81(15) . . ?
C7 N2 H2A 118.6 . . ?
C6 N2 H2A 118.6 . . ?
N1 C1 C2 122.7(2) . . ?
N1 C1 H1A 118.6 . . ?
C2 C1 H1A 118.6 . . ?
C1 C2 C3 119.6(2) . . ?
C1 C2 H2B 120.2 . . ?
C3 C2 H2B 120.2 . . ?
C2 C3 C4 119.1(2) . . ?
C2 C3 H3A 120.4 . . ?
C4 C3 H3A 120.4 . . ?
C3 C4 C5 117.29(18) . . ?
C3 C4 C6 120.59(18) . . ?
C5 C4 C6 122.11(16) . . ?
N1 C5 C4 123.98(16) . . ?
N1 C5 H5A 118.0 . . ?
C4 C5 H5A 118.0 . . ?
N2 C6 C4 113.35(15) . . ?
N2 C6 H6A 108.9 . . ?
C4 C6 H6A 108.9 . . ?
N2 C6 H6B 108.9 . . ?
C4 C6 H6B 108.9 . . ?
H6A C6 H6B 107.7 . . ?
O1 C7 N2 122.60(18) . . ?
O1 C7 C8 120.31(17) . . ?
N2 C7 C8 117.06(16) . . ?
C7 C8 C9 112.88(16) . . ?
C7 C8 H8B 109.0 . . ?
C9 C8 H8B 109.0 . . ?
C7 C8 H8A 109.0 . . ?
C9 C8 H8A 109.0 . . ?
H8B C8 H8A 107.8 . . ?
C9 C9 C8 112.3(2) 2_787 . ?
C9 C9 H9A 109.1 2_787 . ?
C8 C9 H9A 109.1 . . ?
C9 C9 H9B 109.1 2_787 . ?
C8 C9 H9B 109.1 . . ?
H9A C9 H9B 107.9 . . ?
C11 C10 C15 119.72(14) . . ?
C11 C10 C16 120.81(14) . . ?
C15 C10 C16 119.47(15) . . ?
C12 C11 C10 120.16(14) . . ?
C12 C11 H11A 119.9 . . ?
C10 C11 H11A 119.9 . . ?
C11 C12 C13 119.93(15) . . ?
C11 C12 C17 118.75(14) . . ?
C13 C12 C17 121.25(15) . . ?
C14 C13 C12 120.20(14) . . ?
C14 C13 H13A 119.9 . . ?
C12 C13 H13A 119.9 . . ?
C15 C14 C13 119.42(14) . . ?
C15 C14 C18 119.29(14) . . ?
C13 C14 C18 121.29(14) . . ?
C14 C15 C10 120.57(15) . . ?
C14 C15 H15A 119.7 . . ?
C10 C15 H15A 119.7 . . ?
O3 C16 O2 120.61(15) . . ?
O3 C16 C10 120.27(15) . . ?
O2 C16 C10 119.10(14) . . ?
O3 C16 Co 60.71(9) . . ?
O2 C16 Co 59.93(9) . . ?
C10 C16 Co 176.93(13) . . ?
O4 C17 O5 124.44(17) . . ?
O4 C17 C12 122.95(16) . . ?
O5 C17 C12 112.60(15) . . ?
O7 C18 O6 123.53(14) . . ?
O7 C18 C14 118.27(14) . . ?
O6 C18 C14 118.19(14) . . ?

loop_
_geom_bond_atom_site_label_1
_geom_bond_atom_site_label_2
_geom_bond_distance
_geom_bond_site_symmetry_2
_geom_bond_publ_flag
Co O7 2.0247(13) 2_688 ?
Co O6 2.0498(12) 1_565 ?
Co N1 2.1344(16) . ?
Co O2 2.1730(13) . ?
Co O3 2.1899(14) . ?
Co O8 2.1992(16) . ?
Co C16 2.5109(17) . ?
O1 C7 1.246(2) . ?
O2 C16 1.259(2) . ?
O3 C16 1.253(2) . ?
O4 C17 1.215(2) . ?
O5 C17 1.308(2) . ?
O5 H5C 0.780(13) . ?
O6 C18 1.2544(19) . ?
O7 C18 1.243(2) . ?
O8 H8C 0.75(3) . ?
O8 H8D 0.78(3) . ?
O9 H9C 0.8500 . ?
O9 H9D 0.8500 . ?
N1 C1 1.332(2) . ?
N1 C5 1.344(2) . ?
N2 C7 1.329(2) . ?
N2 C6 1.453(2) . ?
N2 H2A 0.8600 . ?
C1 C2 1.374(3) . ?
C1 H1A 0.9300 . ?
C2 C3 1.378(3) . ?
C2 H2B 0.9300 . ?
C3 C4 1.384(3) . ?
C3 H3A 0.9300 . ?
C4 C5 1.386(3) . ?
C4 C6 1.508(3) . ?
C5 H5A 0.9300 . ?
C6 H6A 0.9700 . ?
C6 H6B 0.9700 . ?
C7 C8 1.501(3) . ?
C8 C9 1.521(3) . ?
C8 H8B 0.9700 . ?
C8 H8A 0.9700 . ?
C9 C9 1.515(4) 2_787 ?
C9 H9A 0.9700 . ?
C9 H9B 0.9700 . ?
C10 C11 1.388(2) . ?
C10 C15 1.393(2) . ?
C10 C16 1.492(2) . ?
C11 C12 1.387(2) . ?
C11 H11A 0.9300 . ?
C12 C13 1.396(2) . ?
C12 C17 1.493(2) . ?
C13 C14 1.392(2) . ?
C13 H13A 0.9300 . ?
C14 C15 1.389(2) . ?
C14 C18 1.504(2) . ?
C15 H15A 0.9300 . ?
